data_2206510
loop_
_publ_author_name
'Mizuguchi, Jin'
'Hitachi, Akio'
'Iwata, Shohei'
'Makino, Takashi'

_publ_section_title
;
 <i>n</i>-Propyl gallate--acetonitrile (2/1)
;
_journal_coeditor_code OB6543
_journal_issue 8
_journal_name_full 'Acta Crystallographica Section E'
_journal_page_first o2593
_journal_page_last o2595
_journal_paper_doi 10.1107/S1600536805022166
_journal_volume 61
_journal_year 2005
_chemical_formula_iupac '2C10 H12 O5 , C2 H3 N'
_chemical_formula_moiety '2C10 H12 O5 , C2 H3 N'
_chemical_formula_sum 'C22 H27 N O10'
_chemical_formula_weight 465.45
_chemical_name_systematic
;
n-Propyl gallate--acetonitrile (2/1)
;
_space_group_IT_number 2
_symmetry_cell_setting triclinic
_symmetry_space_group_name_Hall '-P 1'
_symmetry_space_group_name_H-M 'P -1'
_cell_angle_alpha 67.648(9)
_cell_angle_beta 74.069(10)
_cell_angle_gamma 81.488(11)
_cell_formula_units_Z 2
_cell_length_a 8.5884(11)
_cell_length_b 11.3727(13)
_cell_length_c 12.5530(14)
_cell_measurement_reflns_used 8945
_cell_measurement_temperature 93.1
_cell_measurement_theta_max 68.2
_cell_measurement_theta_min 3.9
_cell_volume 1089.1(2)
_computing_cell_refinement PROCESS-AUTO
_computing_data_collection 'PROCESS-AUTO (Rigaku, 1998)'
_computing_data_reduction 'TEXSAN (Molecular Structure Corporation, 2001)'
_computing_molecular_graphics 'ORTEPIII (Burnett & Johnson, 1996)'
_computing_publication_material 'CrystalStructure (Rigaku/MSC, 2005)'
_computing_structure_refinement TEXSAN
_computing_structure_solution 'SHELXS86 (Sheldrick, 1985)'
_diffrn_detector_area_resol_mean 10.00
_diffrn_measured_fraction_theta_full 0.903
_diffrn_measured_fraction_theta_max 0.922
_diffrn_measurement_device_type 'Rigaku R-AXIS RAPID-F imaging-plate'
_diffrn_measurement_method '48 frames, \D \w = 15\%'
_diffrn_radiation_type 'Cu K\a'
_diffrn_radiation_wavelength 1.54180
_diffrn_reflns_av_R_equivalents 0.045
_diffrn_reflns_limit_h_max 10
_diffrn_reflns_limit_h_min -10
_diffrn_reflns_limit_k_max 13
_diffrn_reflns_limit_k_min -13
_diffrn_reflns_limit_l_max 15
_diffrn_reflns_limit_l_min -14
_diffrn_reflns_number 9830
_diffrn_reflns_theta_full 68.24
_diffrn_reflns_theta_max 68.24
_exptl_absorpt_coefficient_mu 0.956
_exptl_absorpt_correction_T_max 0.909
_exptl_absorpt_correction_T_min 0.898
_exptl_absorpt_correction_type multi-scan
_exptl_absorpt_process_details '(ABSCOR; Higashi, 1995)'
_exptl_crystal_colour colourless
_exptl_crystal_density_diffrn 1.419
_exptl_crystal_density_method 'not measured'
_exptl_crystal_description platelet
_exptl_crystal_F_000 492.0
_exptl_crystal_size_max 0.10
_exptl_crystal_size_mid 0.10
_exptl_crystal_size_min 0.10
_refine_diff_density_max 0.49
_refine_diff_density_min -0.43
_refine_ls_extinction_method none
_refine_ls_goodness_of_fit_ref 1.888
_refine_ls_hydrogen_treatment mixed
_refine_ls_number_parameters 310
_refine_ls_number_reflns 3588
_refine_ls_R_factor_gt 0.0471
_refine_ls_shift/su_max 0.0021
_refine_ls_structure_factor_coef F
_refine_ls_weighting_details 'w = 1/[\s^2^(Fo^2^) + {0.05[max(Fo^2^,0) + 2Fc^2^]/3}^2^]'
_refine_ls_weighting_scheme calc
_refine_ls_wR_factor_ref 0.1339
_reflns_number_gt 3257
_reflns_number_total 3588
_reflns_threshold_expression F^2^>2\s(F^2^)
_cod_data_source_file ob6543.cif
_cod_data_source_block III
_cod_database_code 2206510

loop_
_symmetry_equiv_pos_site_id
_symmetry_equiv_pos_as_xyz
1 +x,+y,+z
2 -x,-y,-z

loop_
_atom_site_label
_atom_site_fract_x
_atom_site_fract_y
_atom_site_fract_z
_atom_site_U_iso_or_equiv
_atom_site_adp_type
_atom_site_calc_flag
_atom_site_refinement_flags
_atom_site_occupancy
_atom_site_type_symbol
O1 1.03278(16) 0.27786(11) 0.88788(11) 0.0221(3) Uani d . 1.00 O
O2 1.07261(14) 0.26960(11) 0.67169(10) 0.0202(3) Uani d . 1.00 O
O3 0.94237(14) 0.08455(11) 0.63839(10) 0.0183(3) Uani d . 1.00 O
O4 0.63677(14) -0.07433(11) 1.16470(10) 0.0195(3) Uani d . 1.00 O
O5 0.60447(14) -0.15281(10) 1.03316(9) 0.0194(3) Uani d . 1.00 O
O6 0.75298(14) 0.04713(11) 0.27468(10) 0.0195(3) Uani d . 1.00 O
O7 0.82042(14) 0.04817(11) 0.47195(10) 0.0185(3) Uani d . 1.00 O
O8 0.61235(15) 0.14237(11) 0.62147(10) 0.0190(3) Uani d . 1.00 O
O9 0.12441(14) 0.31578(11) 0.43847(9) 0.0206(3) Uani d . 1.00 O
O10 0.18901(14) 0.26076(11) 0.27810(10) 0.0189(3) Uani d . 1.00 O
N1 0.2804(2) 0.46683(16) 0.67868(15) 0.0358(5) Uani d . 1.00 N
C1 0.9534(2) 0.19024(15) 0.87535(14) 0.0177(4) Uani d . 1.00 C
C2 0.9762(2) 0.18328(15) 0.76281(14) 0.0169(4) Uani d . 1.00 C
C3 0.9019(2) 0.09021(15) 0.75027(13) 0.0162(4) Uani d . 1.00 C
C4 0.8011(2) 0.00704(15) 0.84707(14) 0.0165(4) Uani d . 1.00 C
C5 0.8522(2) 0.10801(15) 0.97262(14) 0.0174(4) Uani d . 1.00 C
C6 0.7744(2) 0.01666(14) 0.95879(14) 0.0163(4) Uani d . 1.00 C
C7 0.6670(2) -0.07255(15) 1.06245(14) 0.0170(4) Uani d . 1.00 C
C8 0.5110(2) -0.25611(15) 1.12727(14) 0.0188(4) Uani d . 1.00 C
C9 0.4877(2) -0.34490(16) 1.06974(15) 0.0235(4) Uani d . 1.00 C
C10 0.3892(2) -0.45703(17) 1.15860(17) 0.0294(5) Uani d . 1.00 C
C11 0.6379(2) 0.10258(14) 0.34283(14) 0.0159(4) Uani d . 1.00 C
C12 0.6775(2) 0.10118(14) 0.44420(14) 0.0160(4) Uani d . 1.00 C
C13 0.5669(2) 0.15236(15) 0.52081(13) 0.0163(4) Uani d . 1.00 C
C14 0.4208(2) 0.20807(14) 0.49597(14) 0.0166(4) Uani d . 1.00 C
C15 0.3813(2) 0.20963(14) 0.39479(13) 0.0163(4) Uani d . 1.00 C
C16 0.4899(2) 0.15671(15) 0.31761(13) 0.0172(4) Uani d . 1.00 C
C17 0.2204(2) 0.26637(14) 0.37428(13) 0.0170(4) Uani d . 1.00 C
C18 0.0337(2) 0.32312(16) 0.25402(14) 0.0187(4) Uani d . 1.00 C
C19 0.0102(2) 0.30386(16) 0.14728(15) 0.0221(4) Uani d . 1.00 C
C20 -0.1442(2) 0.37793(17) 0.11433(15) 0.0243(4) Uani d . 1.00 C
C21 0.2711(2) 0.51374(17) 0.58191(17) 0.0251(4) Uani d . 1.00 C
C22 0.2552(2) 0.57029(18) 0.46067(17) 0.0314(5) Uani d . 1.00 C
H1O 1.087(2) 0.318(2) 0.8221(19) 0.0268 Uiso d . 1.00 H
H2O 1.076(2) 0.2608(19) 0.6086(19) 0.0268 Uiso d . 1.00 H
H3O 0.869(2) 0.074(2) 0.6216(19) 0.0268 Uiso d . 1.00 H
H4 0.7504 -0.0562 0.8379 0.020 Uiso c R 1.00 H
H5 0.8356 0.1134 1.0487 0.021 Uiso c R 1.00 H
H6O 0.713(2) 0.0154(19) 0.2354(18) 0.0268 Uiso d . 1.00 H
H7O 0.876(2) 0.0087(19) 0.4248(18) 0.0268 Uiso d . 1.00 H
H8O 0.529(2) 0.134(2) 0.676(2) 0.0268 Uiso d . 1.00 H
H8a 0.5686 -0.2994 1.1872 0.023 Uiso c R 1.00 H
H8b 0.4090 -0.2238 1.1612 0.023 Uiso c R 1.00 H
H9a 0.5909 -0.3760 1.0363 0.028 Uiso c R 1.00 H
H9b 0.4326 -0.2992 1.0088 0.028 Uiso c R 1.00 H
H10a 0.4427 -0.5027 1.2204 0.035 Uiso c R 1.00 H
H10b 0.2848 -0.4269 1.1911 0.035 Uiso c R 1.00 H
H10c 0.3783 -0.5117 1.1199 0.035 Uiso c R 1.00 H
H14 0.3473 0.2453 0.5476 0.020 Uiso c R 1.00 H
H16 0.4630 0.1577 0.2487 0.021 Uiso c R 1.00 H
H18a 0.0344 0.4116 0.2386 0.022 Uiso c R 1.00 H
H18b -0.0520 0.2868 0.3207 0.022 Uiso c R 1.00 H
H19a 0.1007 0.3337 0.0825 0.027 Uiso c R 1.00 H
H19b 0.0007 0.2158 0.1652 0.027 Uiso c R 1.00 H
H20a -0.1350 0.4659 0.0969 0.029 Uiso c R 1.00 H
H20b -0.2349 0.3477 0.1789 0.029 Uiso c R 1.00 H
H20c -0.1586 0.3662 0.0467 0.029 Uiso c R 1.00 H
H22a 0.2826 0.6569 0.4290 0.038 Uiso c R 1.00 H
H22b 0.1466 0.5656 0.4587 0.038 Uiso c R 1.00 H
H22c 0.3261 0.5255 0.4146 0.038 Uiso c R 1.00 H

loop_
_atom_site_aniso_label
_atom_site_aniso_U_11
_atom_site_aniso_U_22
_atom_site_aniso_U_33
_atom_site_aniso_U_12
_atom_site_aniso_U_13
_atom_site_aniso_U_23
O1 0.0247(7) 0.0260(6) 0.0174(6) -0.0094(5) -0.0008(5) -0.0096(5)
O2 0.0218(7) 0.0251(6) 0.0151(5) -0.0066(5) -0.0014(5) -0.0088(4)
O3 0.0139(6) 0.0288(6) 0.0169(5) -0.0003(4) -0.0040(5) -0.0133(4)
O4 0.0205(7) 0.0233(6) 0.0158(5) -0.0036(5) -0.0029(5) -0.0081(4)
O5 0.0227(7) 0.0187(5) 0.0178(5) -0.0049(4) -0.0042(5) -0.0068(4)
O6 0.0173(6) 0.0270(6) 0.0184(5) -0.0003(5) -0.0028(5) -0.0139(4)
O7 0.0161(6) 0.0246(6) 0.0188(6) 0.0019(5) -0.0049(5) -0.0127(5)
O8 0.0176(7) 0.0273(6) 0.0150(5) -0.0019(5) -0.0033(5) -0.0110(4)
O9 0.0189(7) 0.0237(6) 0.0182(5) 0.0009(5) -0.0031(5) -0.0081(5)
O10 0.0179(7) 0.0228(6) 0.0176(5) 0.0008(4) -0.0064(5) -0.0080(4)
N1 0.0432(11) 0.0305(9) 0.0355(9) 0.0039(7) -0.0163(8) -0.0110(7)
C1 0.0173(9) 0.0178(7) 0.0213(8) 0.0017(6) -0.0070(7) -0.0097(6)
C2 0.0149(9) 0.0188(8) 0.0165(8) 0.0006(6) -0.0033(7) -0.0066(6)
C3 0.0148(9) 0.0206(8) 0.0154(7) 0.0034(6) -0.0046(7) -0.0098(6)
C4 0.0146(9) 0.0175(8) 0.0202(8) 0.0009(6) -0.0047(7) -0.0099(6)
C5 0.0180(9) 0.0210(8) 0.0155(7) 0.0006(6) -0.0053(7) -0.0087(6)
C6 0.0153(9) 0.0164(7) 0.0179(8) 0.0023(6) -0.0055(7) -0.0068(6)
C7 0.0141(9) 0.0192(8) 0.0202(8) 0.0031(6) -0.0069(7) -0.0094(6)
C8 0.0195(9) 0.0176(7) 0.0178(7) -0.0023(6) -0.0032(7) -0.0050(6)
C9 0.0234(10) 0.0223(8) 0.0260(9) -0.0036(7) -0.0031(8) -0.0108(7)
C10 0.0341(12) 0.0233(9) 0.0314(10) -0.0079(8) -0.0050(9) -0.0103(7)
C11 0.0168(9) 0.0157(7) 0.0146(7) -0.0051(6) 0.0005(7) -0.0059(6)
C12 0.0150(9) 0.0161(7) 0.0166(7) -0.0045(6) -0.0029(7) -0.0050(6)
C13 0.0186(9) 0.0178(7) 0.0138(7) -0.0053(6) -0.0041(7) -0.0053(6)
C14 0.0176(9) 0.0158(7) 0.0162(7) -0.0024(6) -0.0014(7) -0.0069(6)
C15 0.0172(9) 0.0146(7) 0.0155(7) -0.0030(6) -0.0033(7) -0.0031(6)
C16 0.0185(9) 0.0183(7) 0.0146(7) -0.0050(6) -0.0035(7) -0.0045(6)
C17 0.0190(10) 0.0154(7) 0.0142(7) -0.0043(6) -0.0013(7) -0.0033(6)
C18 0.0144(9) 0.0222(8) 0.0193(8) 0.0012(6) -0.0044(7) -0.0076(6)
C19 0.0224(10) 0.0237(8) 0.0220(8) 0.0015(7) -0.0072(7) -0.0097(6)
C20 0.0229(10) 0.0290(9) 0.0232(8) 0.0031(7) -0.0087(8) -0.0112(7)
C21 0.0195(10) 0.0221(8) 0.0353(10) -0.0008(7) -0.0050(8) -0.0130(7)
C22 0.0338(12) 0.0292(10) 0.0296(10) -0.0046(8) -0.0075(9) -0.0078(8)

loop_
_atom_type_symbol
_atom_type_description
_atom_type_scat_dispersion_real
_atom_type_scat_dispersion_imag
_atom_type_scat_source
C C 0.018 0.009
;
International Tables for Crystallography
(1992, Vol. C, Tables 4.2.6.8 and 6.1.1.4)
;
H H 0.000 0.000
;
International Tables for Crystallography
(1992, Vol. C, Table 6.1.1.4)
;
O O 0.049 0.032
;
International Tables for Crystallography
(1992, Vol. C, Tables 4.2.6.8 and 6.1.1.4)
;
N N 0.031 0.018
;
International Tables for Crystallography
(1992, Vol. C, Tables 4.2.6.8 and 6.1.1.4)
;

loop_
_geom_angle_atom_site_label_1
_geom_angle_atom_site_label_2
_geom_angle_atom_site_label_3
_geom_angle
_geom_angle_publ_flag
C1 O1 H1O 108(2) no
C2 O2 H2O 109.8(14) no
C3 O3 H3O 111.4(17) no
C7 O5 C8 118.77(13) no
C11 O6 H6O 113.2(13) no
C12 O7 H7O 112.4(16) no
C13 O8 H8O 107.8(19) no
C17 O10 C18 114.46(13) no
O1 C1 C2 119.50(13) no
O1 C1 C5 120.49(17) no
C2 C1 C5 120.01(18) no
O2 C2 C1 116.42(17) no
O2 C2 C3 123.76(16) no
C1 C2 C3 119.82(13) no
O3 C3 C2 115.35(12) no
O3 C3 C4 123.96(18) no
C2 C3 C4 120.62(17) no
C3 C4 C6 119.49(18) no
C1 C5 C6 119.83(17) no
C4 C6 C5 120.17(13) no
C4 C6 C7 119.51(17) no
C5 C6 C7 120.29(16) no
O4 C7 O5 122.70(13) no
O4 C7 C6 125.19(18) no
O5 C7 C6 112.11(15) no
O5 C8 C9 106.17(13) no
C8 C9 C10 111.63(15) no
O6 C11 C12 115.09(15) no
O6 C11 C16 124.50(18) no
C12 C11 C16 120.41(16) no
O7 C12 C11 121.91(15) no
O7 C12 C13 118.56(17) no
C11 C12 C13 119.51(16) no
O8 C13 C12 115.95(15) no
O8 C13 C14 123.38(15) no
C12 C13 C14 120.67(18) no
C13 C14 C15 119.80(16) no
C14 C15 C16 120.38(16) no
C14 C15 C17 117.77(15) no
C16 C15 C17 121.84(17) no
C11 C16 C15 119.20(18) no
O9 C17 O10 122.17(16) no
O9 C17 C15 123.42(18) no
O10 C17 C15 114.40(14) no
O10 C18 C19 108.81(14) no
C18 C19 C20 109.54(16) no
N1 C21 C22 178.2(2) no

loop_
_geom_bond_atom_site_label_1
_geom_bond_atom_site_label_2
_geom_bond_distance
_geom_bond_publ_flag
O1 C1 1.365(2) yes
O1 H1O 0.822(19) no
O2 C2 1.3508(17) yes
O2 H2O 0.83(2) no
O3 C3 1.375(2) yes
O3 H3O 0.75(2) no
O4 C7 1.231(2) no
O5 C7 1.329(2) no
O5 C8 1.4570(17) no
O6 C11 1.367(2) yes
O6 H6O 0.87(2) no
O7 C12 1.359(2) yes
O7 H7O 0.88(2) no
O8 C13 1.382(2) yes
O8 H8O 0.84(2) no
O9 C17 1.219(2) no
O10 C17 1.333(2) no
O10 C18 1.467(2) no
N1 C21 1.147(2) no
C1 C2 1.403(2) no
C1 C5 1.382(2) no
C2 C3 1.391(2) no
C3 C4 1.3824(19) no
C4 C6 1.401(2) no
C4 H4 0.950 no
C5 C6 1.401(2) no
C5 H5 0.950 no
C6 C7 1.4790(19) no
C8 C9 1.509(3) no
C8 H8a 0.950 no
C8 H8b 0.950 no
C9 C10 1.518(2) no
C9 H9a 0.950 no
C9 H9b 0.950 no
C10 H10a 0.950 no
C10 H10b 0.950 no
C10 H10c 0.950 no
C11 C12 1.399(2) no
C11 C16 1.391(2) no
C12 C13 1.388(2) no
C13 C14 1.379(2) no
C14 C15 1.395(2) no
C14 H14 0.950 no
C15 C16 1.397(2) no
C15 C17 1.483(2) no
C16 H16 0.950 no
C18 C19 1.506(3) no
C18 H18a 0.950 no
C18 H18b 0.950 no
C19 C20 1.531(2) no
C19 H19a 0.950 no
C19 H19b 0.950 no
C20 H20a 0.950 no
C20 H20b 0.950 no
C20 H20c 0.950 no
C21 C22 1.446(2) no
C22 H22a 0.950 no
C22 H22b 0.950 no
C22 H22c 0.950 no

loop_
_geom_contact_atom_site_label_1
_geom_contact_atom_site_label_2
_geom_contact_distance
_geom_contact_site_symmetry_2
_geom_contact_publ_flag
O1 H20c 2.631 1_656 no
O2 O9 2.6888(17) 1_655 no
O2 H14 2.487 1_655 no
O3 O7 2.761(2) . no
O3 O7 2.7346(17) 2_756 no
O3 H7O 1.91(2) 2_756 no
O4 O6 2.725(2) 1_556 no
O4 H6O 1.86(2) 1_556 no
O4 H8O 2.04(2) 2_657 no
O6 O4 2.725(2) 1_554 no
O6 H5 2.559 1_554 no
O6 H19b 2.774 1_655 no
O7 O3 2.761(2) . no
O7 O3 2.7346(17) 2_756 no
O7 H3O 2.16(2) . no
O8 H3O 2.23(2) . no
O8 H22a 2.371 2_666 no
O9 O2 2.6888(17) 1_455 no
O9 H2O 1.92(2) 1_455 no
O9 H22b 2.765 2_566 no
N1 H1O 2.39(2) 1_455 no
N1 H8a 2.484 2_657 no
C6 H8b 2.794 2_657 no
H1O N1 2.39(2) 1_655 no
H2O O9 1.92(2) 1_655 no
H2O H14 2.250 1_655 no
H2O H22b 2.599 2_666 no
H3O O7 2.16(2) . no
H3O O8 2.23(2) . no
H3O H7O 2.26(3) 2_756 no
H4 H19b 2.594 2_656 no
H5 O6 2.559 1_556 no
H5 H6O 2.203 1_556 no
H6O O4 1.86(2) 1_554 no
H6O H5 2.203 1_554 no
H6O H8O 2.60(3) 2_656 no
H7O O3 1.91(2) 2_756 no
H7O H3O 2.26(3) 2_756 no
H8O O4 2.04(2) 2_657 no
H8O H6O 2.60(3) 2_656 no
H8O H22a 2.762 2_666 no
H8a N1 2.484 2_657 no
H8b C6 2.794 2_657 no
H9a H10c 2.659 2_647 no
H9a H19a 2.671 2_656 no
H10a H22c 2.492 1_546 no
H10b H22c 2.762 1_546 no
H10c H9a 2.659 2_647 no
H14 O2 2.487 1_455 no
H14 H2O 2.250 1_455 no
H19a H9a 2.671 2_656 no
H19a H20a 2.507 2_565 no
H19b O6 2.774 1_455 no
H19b H4 2.594 2_656 no
H20a H19a 2.507 2_565 no
H20c O1 2.631 1_454 no
H22a O8 2.371 2_666 no
H22a H8O 2.762 2_666 no
H22b O9 2.765 2_566 no
H22b H2O 2.599 2_666 no
H22c H10a 2.492 1_564 no
H22c H10b 2.762 1_564 no

loop_
_geom_hbond_atom_site_label_D
_geom_hbond_atom_site_label_H
_geom_hbond_atom_site_label_A
_geom_hbond_site_symmetry_A
_geom_hbond_distance_DH
_geom_hbond_distance_HA
_geom_hbond_distance_DA
_geom_hbond_angle_DHA
_geom_hbond_publ_flag
O1 H1O O2 . 0.82(2) 2.20(2) 2.677(2) 117(2) yes
O1 H1O N1 1_655 0.82(2) 2.39(2) 3.1675(19) 158(2) yes
O2 H2O O3 . 0.83(2) 2.31(2) 2.735(2) 112(2) yes
O2 H2O O9 1_655 0.83(2) 1.92(2) 2.6888(17) 153(2) yes
O3 H3O O7 . 0.75(2) 2.16(2) 2.761(2) 137(2) yes
O3 H3O O8 . 0.75(2) 2.23(2) 2.8606(18) 142(2) yes
O6 H6O O4 1_554 0.87(2) 1.86(2) 2.725(2) 172(2) yes
O7 H7O O3 2_756 0.88(2) 1.91(2) 2.7346(17) 156(2) yes
O7 H7O O6 . 0.88(2) 2.28(2) 2.698(2) 109(2) yes
O8 H8O O4 2_657 0.84(2) 2.04(2) 2.8528(15) 164(2) yes

loop_
_cod_related_entry_id
_cod_related_entry_database
_cod_related_entry_code
1 ChemSpider 30654836
